data_7150480
loop_
_publ_author_name
'Crampton, Michael R.'
'Emokpae, Thomas A.'
'Howard, Judith A. K.'
'Isanbor, Chukwuemeka'
'Mondal, Raju'

_publ_section_title
;
 Kinetic and equilibrium studies of \s-adduct formation and
 nucleophilic substitution in the reactions of
 2-phenoxy-3,5-dinitropyridine and 2-ethoxy-3,5-dinitropyridine with
 aliphatic amines in dipolar aprotic solventsElectronic supplementary
 information (ESI) available: Tables 10--15. See
 http://www.rsc.org/suppdata/ob/b2/b211639c/
;
_journal_issue 6
_journal_name_full 'Organic &amp;  Biomolecular Chemistry'
_journal_page_first 1004
_journal_paper_doi 10.1039/b211639c
_journal_volume 1
_journal_year 2003
_chemical_formula_sum 'C7 H7 N3 O5'
_chemical_formula_weight 213.16
_chemical_name_systematic
; 
2-Ethoxyl-3,5-dinitropyridine 
;
_space_group_IT_number 14
_symmetry_cell_setting monoclinic
_symmetry_space_group_name_Hall '-P 2yn'
_symmetry_space_group_name_H-M 'P 1 21/n 1'
_atom_sites_solution_hydrogens geom
_atom_sites_solution_primary direct
_atom_sites_solution_secondary difmap
_audit_creation_method SHELXL-97
_cell_angle_alpha 90.00
_cell_angle_beta 102.4540(10)
_cell_angle_gamma 90.00
_cell_formula_units_Z 4
_cell_length_a 6.4904(4)
_cell_length_b 16.7850(11)
_cell_length_c 8.2216(5)
_cell_measurement_reflns_used 4987
_cell_measurement_temperature 120(2)
_cell_measurement_theta_max 28.9645
_cell_measurement_theta_min 2.427
_cell_volume 874.60(10)
_computing_cell_refinement 'Bruker SMART'
_computing_data_collection 'Bruker SMART'
_computing_data_reduction 'Bruker SHELXTL'
_computing_molecular_graphics 'Bruker SHELXTL'
_computing_publication_material 'Bruker SHELXTL'
_computing_structure_refinement 'SHELXL-97 (Sheldrick, 1997)'
_computing_structure_solution 'SHELXS-97 (Sheldrick, 1990)'
_diffrn_ambient_temperature 120(2)
_diffrn_detector_area_resol_mean 8
_diffrn_measured_fraction_theta_full 0.994
_diffrn_measured_fraction_theta_max 0.994
_diffrn_measurement_device_type 'smart 1k CCD area detector'
_diffrn_measurement_method 'omega scans'
_diffrn_radiation_monochromator graphite
_diffrn_radiation_source 'fine-focus sealed tube'
_diffrn_radiation_type MoK\a
_diffrn_radiation_wavelength 0.71073
_diffrn_reflns_av_R_equivalents 0.0646
_diffrn_reflns_av_sigmaI/netI 0.0369
_diffrn_reflns_limit_h_max 8
_diffrn_reflns_limit_h_min -8
_diffrn_reflns_limit_k_max 22
_diffrn_reflns_limit_k_min -22
_diffrn_reflns_limit_l_max 11
_diffrn_reflns_limit_l_min -10
_diffrn_reflns_number 9025
_diffrn_reflns_theta_full 28.99
_diffrn_reflns_theta_max 28.99
_diffrn_reflns_theta_min 2.43
_diffrn_standards_decay_% 0
_exptl_absorpt_coefficient_mu 0.140
_exptl_absorpt_correction_type none
_exptl_crystal_colour Colourless
_exptl_crystal_density_diffrn 1.619
_exptl_crystal_density_meas ?
_exptl_crystal_density_method .
_exptl_crystal_description Needle
_exptl_crystal_F_000 440
_exptl_crystal_size_max 0.52
_exptl_crystal_size_mid 0.24
_exptl_crystal_size_min 0.08
_refine_diff_density_max 0.296
_refine_diff_density_min -0.278
_refine_diff_density_rms 0.050
_refine_ls_extinction_method none
_refine_ls_goodness_of_fit_ref 1.044
_refine_ls_hydrogen_treatment refall
_refine_ls_matrix_type full
_refine_ls_number_parameters 164
_refine_ls_number_reflns 2316
_refine_ls_number_restraints 0
_refine_ls_restrained_S_all 1.044
_refine_ls_R_factor_all 0.0465
_refine_ls_R_factor_gt 0.0378
_refine_ls_shift/su_max 0.000
_refine_ls_shift/su_mean 0.000
_refine_ls_structure_factor_coef Fsqd
_refine_ls_weighting_details 'calc w=1/[\s^2^(Fo^2^)+(0.0464P)^2^+0.2900P] where P=(Fo^2^+2Fc^2^)/3'
_refine_ls_weighting_scheme calc
_refine_ls_wR_factor_gt 0.0959
_refine_ls_wR_factor_ref 0.1010
_reflns_number_gt 1979
_reflns_number_total 2316
_reflns_threshold_expression I>2\s(I)
_cod_data_source_file b211639c.txt
_cod_data_source_block raju242
_cod_depositor_comments
;
The following automatic conversions were performed:
'_symmetry_cell_setting' value 'Monoclinic' changed to 'monoclinic'
according to '/home/saulius/struct/CIF-dictionaries/cif_core.dic'
dictionary named 'cif_core.dic' version 2.4.1 from 2010-06-29.

Automatic conversion script
Id: cif_fix_enum 1527 2010-12-29 10:47:43Z saulius 
;
_cod_original_cell_volume 874.60(9)
_cod_original_sg_symbol_H-M P2(1)/n
_cod_database_code 7150480

loop_
_symmetry_equiv_pos_as_xyz
'x, y, z'
'-x+1/2, y+1/2, -z+1/2'
'-x, -y, -z'
'x-1/2, -y-1/2, z-1/2'

loop_
_atom_site_label
_atom_site_type_symbol
_atom_site_fract_x
_atom_site_fract_y
_atom_site_fract_z
_atom_site_U_iso_or_equiv
_atom_site_adp_type
_atom_site_occupancy
_atom_site_symmetry_multiplicity
_atom_site_calc_flag
_atom_site_refinement_flags
_atom_site_disorder_assembly
_atom_site_disorder_group
O5 O 0.47942(13) 0.13321(5) 0.52097(10) 0.01858(19) Uani 1 1 d . . .
N2 N 0.55215(16) 0.22678(6) 0.82012(13) 0.0185(2) Uani 1 1 d . . .
O4 O -0.04781(15) 0.13519(6) 1.06445(12) 0.0286(2) Uani 1 1 d . . .
O1 O 0.70101(13) 0.22458(5) 0.75054(12) 0.0237(2) Uani 1 1 d . . .
O3 O -0.20862(14) 0.04454(6) 0.89654(12) 0.0256(2) Uani 1 1 d . . .
N1 N 0.19957(15) 0.06847(6) 0.58920(12) 0.0181(2) Uani 1 1 d . . .
N3 N -0.06835(16) 0.09440(6) 0.93861(12) 0.0194(2) Uani 1 1 d . . .
C2 C 0.38045(17) 0.16908(6) 0.77228(14) 0.0160(2) Uani 1 1 d . . .
C4 C 0.08208(17) 0.10555(7) 0.83244(14) 0.0170(2) Uani 1 1 d . . .
O2 O 0.53819(15) 0.27393(6) 0.93101(13) 0.0299(2) Uani 1 1 d . . .
C3 C 0.24064(18) 0.16170(7) 0.87550(14) 0.0170(2) Uani 1 1 d . . .
C5 C 0.06690(18) 0.05958(7) 0.69121(15) 0.0185(2) Uani 1 1 d . . .
C1 C 0.35321(17) 0.12264(7) 0.62525(14) 0.0155(2) Uani 1 1 d . . .
C6 C 0.42438(19) 0.09208(7) 0.36097(15) 0.0189(2) Uani 1 1 d . . .
C7 C 0.5858(2) 0.11673(8) 0.26465(17) 0.0243(3) Uani 1 1 d . . .
H6A H 0.426(2) 0.0357(9) 0.3817(19) 0.021(4) Uiso 1 1 d . . .
H6B H 0.281(2) 0.1087(9) 0.3068(18) 0.017(3) Uiso 1 1 d . . .
H3 H 0.251(2) 0.1949(10) 0.970(2) 0.025(4) Uiso 1 1 d . . .
H5 H -0.038(2) 0.0203(10) 0.662(2) 0.025(4) Uiso 1 1 d . . .
H7A H 0.562(3) 0.0867(10) 0.161(2) 0.033(4) Uiso 1 1 d . . .
H7B H 0.573(3) 0.1728(11) 0.234(2) 0.028(4) Uiso 1 1 d . . .
H7C H 0.727(3) 0.1026(12) 0.330(2) 0.037(5) Uiso 1 1 d . . .

loop_
_atom_site_aniso_label
_atom_site_aniso_U_11
_atom_site_aniso_U_22
_atom_site_aniso_U_33
_atom_site_aniso_U_23
_atom_site_aniso_U_13
_atom_site_aniso_U_12
O5 0.0189(4) 0.0218(4) 0.0165(4) -0.0022(3) 0.0071(3) -0.0023(3)
N2 0.0179(4) 0.0172(4) 0.0195(5) 0.0001(4) 0.0020(4) -0.0018(4)
O4 0.0304(5) 0.0373(6) 0.0213(5) -0.0091(4) 0.0129(4) -0.0058(4)
O1 0.0191(4) 0.0260(5) 0.0270(5) -0.0003(4) 0.0070(4) -0.0046(3)
O3 0.0232(4) 0.0283(5) 0.0274(5) -0.0021(4) 0.0102(4) -0.0078(4)
N1 0.0206(5) 0.0166(4) 0.0178(5) -0.0018(4) 0.0056(4) -0.0014(4)
N3 0.0195(5) 0.0224(5) 0.0172(5) 0.0007(4) 0.0062(4) 0.0001(4)
C2 0.0158(5) 0.0148(5) 0.0168(5) 0.0006(4) 0.0024(4) -0.0009(4)
C4 0.0173(5) 0.0180(5) 0.0168(5) 0.0015(4) 0.0061(4) 0.0007(4)
O2 0.0303(5) 0.0293(5) 0.0313(5) -0.0145(4) 0.0091(4) -0.0097(4)
C3 0.0188(5) 0.0171(5) 0.0146(5) -0.0010(4) 0.0025(4) 0.0013(4)
C5 0.0197(5) 0.0170(5) 0.0189(5) -0.0006(4) 0.0046(4) -0.0025(4)
C1 0.0164(5) 0.0144(5) 0.0163(5) 0.0015(4) 0.0045(4) 0.0024(4)
C6 0.0217(6) 0.0203(6) 0.0157(5) -0.0015(4) 0.0060(4) 0.0001(4)
C7 0.0263(6) 0.0290(6) 0.0201(6) 0.0006(5) 0.0106(5) -0.0008(5)

loop_
_atom_type_symbol
_atom_type_description
_atom_type_scat_dispersion_real
_atom_type_scat_dispersion_imag
_atom_type_scat_source
C C 0.0033 0.0016 'International Tables Vol C Tables 4.2.6.8 and 6.1.1.4'
H H 0.0000 0.0000 'International Tables Vol C Tables 4.2.6.8 and 6.1.1.4'
N N 0.0061 0.0033 'International Tables Vol C Tables 4.2.6.8 and 6.1.1.4'
O O 0.0106 0.0060 'International Tables Vol C Tables 4.2.6.8 and 6.1.1.4'

loop_
_geom_angle_atom_site_label_1
_geom_angle_atom_site_label_2
_geom_angle_atom_site_label_3
_geom_angle
_geom_angle_site_symmetry_1
_geom_angle_site_symmetry_3
_geom_angle_publ_flag
C1 O5 C6 117.15(9) . . ?
O1 N2 O2 124.01(10) . . ?
O1 N2 C2 119.05(10) . . ?
O2 N2 C2 116.92(10) . . ?
C5 N1 C1 119.29(10) . . ?
O4 N3 O3 123.88(10) . . ?
O4 N3 C4 118.06(10) . . ?
O3 N3 C4 118.07(10) . . ?
C3 C2 C1 119.95(10) . . ?
C3 C2 N2 117.32(10) . . ?
C1 C2 N2 122.72(10) . . ?
C5 C4 C3 120.68(11) . . ?
C5 C4 N3 119.83(10) . . ?
C3 C4 N3 119.49(10) . . ?
C2 C3 C4 117.18(11) . . ?
N1 C5 C4 121.88(11) . . ?
O5 C1 N1 119.09(10) . . ?
O5 C1 C2 119.97(10) . . ?
N1 C1 C2 120.93(10) . . ?
O5 C6 C7 106.38(10) . . ?

loop_
_geom_bond_atom_site_label_1
_geom_bond_atom_site_label_2
_geom_bond_distance
_geom_bond_site_symmetry_2
_geom_bond_publ_flag
O5 C1 1.3193(13) . ?
O5 C6 1.4601(14) . ?
N2 O1 1.2250(13) . ?
N2 O2 1.2253(14) . ?
N2 C2 1.4647(14) . ?
O4 N3 1.2237(13) . ?
O3 N3 1.2301(13) . ?
N1 C5 1.3337(15) . ?
N1 C1 1.3347(15) . ?
N3 C4 1.4552(14) . ?
C2 C3 1.3752(16) . ?
C2 C1 1.4171(16) . ?
C4 C5 1.3798(16) . ?
C4 C3 1.3840(16) . ?
C6 C7 1.5011(17) . ?

loop_
_geom_torsion_atom_site_label_1
_geom_torsion_atom_site_label_2
_geom_torsion_atom_site_label_3
_geom_torsion_atom_site_label_4
_geom_torsion
_geom_torsion_site_symmetry_1
_geom_torsion_site_symmetry_2
_geom_torsion_site_symmetry_3
_geom_torsion_site_symmetry_4
_geom_torsion_publ_flag
O1 N2 C2 C3 166.28(10) . . . . ?
O2 N2 C2 C3 -12.52(15) . . . . ?
O1 N2 C2 C1 -14.61(16) . . . . ?
O2 N2 C2 C1 166.58(11) . . . . ?
O4 N3 C4 C5 178.69(11) . . . . ?
O3 N3 C4 C5 -1.31(16) . . . . ?
O4 N3 C4 C3 -0.58(16) . . . . ?
O3 N3 C4 C3 179.42(10) . . . . ?
C1 C2 C3 C4 2.63(16) . . . . ?
N2 C2 C3 C4 -178.24(10) . . . . ?
C5 C4 C3 C2 -0.18(17) . . . . ?
N3 C4 C3 C2 179.08(10) . . . . ?
C1 N1 C5 C4 0.81(17) . . . . ?
C3 C4 C5 N1 -1.62(18) . . . . ?
N3 C4 C5 N1 179.12(10) . . . . ?
C6 O5 C1 N1 8.04(15) . . . . ?
C6 O5 C1 C2 -171.30(10) . . . . ?
C5 N1 C1 O5 -177.60(10) . . . . ?
C5 N1 C1 C2 1.73(16) . . . . ?
C3 C2 C1 O5 175.81(10) . . . . ?
N2 C2 C1 O5 -3.28(16) . . . . ?
C3 C2 C1 N1 -3.52(16) . . . . ?
N2 C2 C1 N1 177.40(10) . . . . ?
C1 O5 C6 C7 177.61(10) . . . . ?

loop_
_cod_related_entry_id
_cod_related_entry_database
_cod_related_entry_code
1 ChemSpider 256617
